data_1507193
loop_
_publ_author_name
'Castillo, Rafael R.'
'Aquino, Maurizio'
'Gandara, Zoila'
'Safir, Imad'
'Elkhayat, Zobida'
'Retailleau, Pascal'
'Arseniyadis, Sim\'eon'

_publ_section_title
;
 Diverging Pathways to Topologically Complex Polycyclic Bis-acetals and
 Their Ring System Interchange.
;
_journal_issue 6
_journal_name_full 'Organic letters'
_journal_page_first 1628
_journal_page_last 1631
_journal_paper_doi 10.1021/ol300388b
_journal_volume 14
_journal_year 2012
_chemical_formula_moiety 'C20 H24 O6'
_chemical_formula_sum 'C20 H24 O6'
_chemical_formula_weight 360.39
_chemical_name_systematic
; 
 rac-(2R,5aR,9aS)-9a-((S)-benzo[d][1,3]dioxol-5-yl
(methoxymethoxy)methyl)-2,6,7,8,9,9a-hexahydro-1H-2,5a-
epoxybenzo[d]oxepine 
;
_space_group_IT_number 14
_symmetry_cell_setting monoclinic
_symmetry_space_group_name_Hall '-P 2ybc'
_symmetry_space_group_name_H-M 'P 1 21/c 1'
_atom_sites_solution_hydrogens difmap
_atom_sites_solution_primary direct
_atom_sites_solution_secondary difmap
_audit_creation_method SHELXL-97
_cell_angle_alpha 90.00
_cell_angle_beta 133.278(9)
_cell_angle_gamma 90.00
_cell_formula_units_Z 4
_cell_length_a 12.3489(8)
_cell_length_b 15.4961(8)
_cell_length_c 12.4019(8)
_cell_measurement_reflns_used 2686
_cell_measurement_temperature 293(2)
_cell_measurement_theta_max 72.0
_cell_measurement_theta_min 6.9
_cell_volume 1727.8(3)
_computing_cell_refinement 'CrystalClear-SM Expert 2.0 r4 (Rigaku, 2009)'
_computing_data_collection 'CrystalClear-SM Expert 2.0 r4 (Rigaku, 2009)'
_computing_data_reduction 'CrystalClear-SM Expert 2.0 r4 (Rigaku, 2009)'
_computing_molecular_graphics 'PLATON (Spek, 2003)'
_computing_publication_material 'SHELXL97 (Sheldrick, 2008)'
_computing_structure_refinement 'SHELXL97 (Sheldrick, 2008); CRYSTALBUILDER (Welter, 2006)'
_computing_structure_solution 'SHELXS97 (Sheldrick, 2008)'
_diffrn_ambient_temperature 293(2)
_diffrn_detector_type 'RAPID II large area curved imaging plate detector '
_diffrn_measured_fraction_theta_full 0.986
_diffrn_measured_fraction_theta_max 0.987
_diffrn_measurement_device_type 'Rigaku rapid II RAXIS conversion'
_diffrn_measurement_method 'profile data from \w-scans'
_diffrn_radiation_monochromator graphite
_diffrn_radiation_source 'fine-focus sealed tube'
_diffrn_radiation_type CuK\a
_diffrn_radiation_wavelength 1.54187
_diffrn_reflns_av_R_equivalents 0.0449
_diffrn_reflns_av_sigmaI/netI 0.0448
_diffrn_reflns_limit_h_max 13
_diffrn_reflns_limit_h_min -14
_diffrn_reflns_limit_k_max 10
_diffrn_reflns_limit_k_min -18
_diffrn_reflns_limit_l_max 14
_diffrn_reflns_limit_l_min -14
_diffrn_reflns_number 12620
_diffrn_reflns_theta_full 68.24
_diffrn_reflns_theta_max 68.24
_diffrn_reflns_theta_min 6.92
_exptl_absorpt_coefficient_mu 0.842
_exptl_absorpt_correction_T_max 1.000
_exptl_absorpt_correction_T_min 0.764
_exptl_absorpt_correction_type multi-scan
_exptl_absorpt_process_details 'FS_ABSCOR (Rigaku, 2009)'
_exptl_crystal_colour colourless
_exptl_crystal_density_diffrn 1.385
_exptl_crystal_density_method 'not measured'
_exptl_crystal_description block
_exptl_crystal_F_000 768
_exptl_crystal_size_max 0.43
_exptl_crystal_size_mid 0.40
_exptl_crystal_size_min 0.38
_refine_diff_density_max 0.228
_refine_diff_density_min -0.241
_refine_diff_density_rms 0.047
_refine_ls_extinction_method none
_refine_ls_goodness_of_fit_ref 1.142
_refine_ls_hydrogen_treatment constr
_refine_ls_matrix_type full
_refine_ls_number_parameters 236
_refine_ls_number_reflns 3115
_refine_ls_number_restraints 0
_refine_ls_restrained_S_all 1.142
_refine_ls_R_factor_all 0.0543
_refine_ls_R_factor_gt 0.0418
_refine_ls_shift/su_max 0.000
_refine_ls_shift/su_mean 0.000
_refine_ls_structure_factor_coef Fsqd
_refine_ls_weighting_details 'calc w=1/[\s^2^(Fo^2^)+(0.0667P)^2^+0.0000P] where P=(Fo^2^+2Fc^2^)/3'
_refine_ls_weighting_scheme calc
_refine_ls_wR_factor_gt 0.1127
_refine_ls_wR_factor_ref 0.1278
_reflns_number_gt 2406
_reflns_number_total 3115
_reflns_threshold_expression >2sigma(I)
_cod_data_source_file ol300388b_si_003.cif
_cod_data_source_block compound_2e_C11S
_cod_original_cell_volume 1727.8(2)
_cod_original_sg_symbol_H-M 'P 21/c'
_cod_database_code 1507193

loop_
_symmetry_equiv_pos_as_xyz
'x, y, z'
'-x, y+1/2, -z+1/2'
'-x, -y, -z'
'x, -y-1/2, z-1/2'

loop_
_atom_site_label
_atom_site_type_symbol
_atom_site_fract_x
_atom_site_fract_y
_atom_site_fract_z
_atom_site_U_iso_or_equiv
_atom_site_adp_type
_atom_site_occupancy
_atom_site_symmetry_multiplicity
_atom_site_calc_flag
_atom_site_refinement_flags
O1 O 0.27237(11) 0.31592(7) 0.08149(11) 0.0413(3) Uani 1 1 d .
O2 O 0.31349(12) 0.27652(7) 0.28839(12) 0.0502(3) Uani 1 1 d .
O3 O 0.49885(10) 0.56032(6) 0.25536(11) 0.0398(3) Uani 1 1 d .
O4 O 0.73283(11) 0.55242(8) 0.49710(12) 0.0521(3) Uani 1 1 d .
O5 O 0.06735(14) 0.68660(8) 0.30531(14) 0.0585(4) Uani 1 1 d .
O6 O 0.04284(13) 0.80840(7) 0.18143(14) 0.0589(4) Uani 1 1 d .
C1 C 0.19835(16) 0.41500(10) 0.16228(18) 0.0409(4) Uani 1 1 d .
H1A H 0.2365 0.4273 0.2599 0.049 Uiso 1 1 calc R
H1B H 0.0950 0.4328 0.0883 0.049 Uiso 1 1 calc R
C2 C 0.21423(17) 0.31923(11) 0.14636(17) 0.0433(4) Uani 1 1 d .
H2 H 0.1164 0.2914 0.0813 0.052 Uiso 1 1 calc R
C3 C 0.45734(19) 0.30306(10) 0.37078(19) 0.0456(4) Uani 1 1 d .
H3 H 0.5299 0.2832 0.4677 0.055 Uiso 1 1 calc R
C4 C 0.49838(15) 0.35493(10) 0.32043(16) 0.0379(4) Uani 1 1 d .
H4 H 0.5965 0.3736 0.3829 0.045 Uiso 1 1 calc R
C5 C 0.38601(15) 0.38419(9) 0.16110(16) 0.0339(4) Uani 1 1 d .
C6 C 0.44926(16) 0.39121(10) 0.09144(17) 0.0410(4) Uani 1 1 d .
H6A H 0.4839 0.3348 0.0924 0.049 Uiso 1 1 calc R
H6B H 0.5346 0.4295 0.1512 0.049 Uiso 1 1 calc R
C7 C 0.33775(18) 0.42482(11) -0.06759(18) 0.0478(4) Uani 1 1 d .
H7A H 0.3881 0.4346 -0.1013 0.057 Uiso 1 1 calc R
H7B H 0.2610 0.3818 -0.1316 0.057 Uiso 1 1 calc R
C8 C 0.26674(17) 0.50858(11) -0.07805(17) 0.0468(4) Uani 1 1 d .
H8A H 0.1945 0.5279 -0.1802 0.056 Uiso 1 1 calc R
H8B H 0.3425 0.5528 -0.0194 0.056 Uiso 1 1 calc R
C9 C 0.19023(15) 0.49509(11) -0.02190(16) 0.0410(4) Uani 1 1 d .
H9A H 0.1095 0.4543 -0.0868 0.049 Uiso 1 1 calc R
H9B H 0.1468 0.5495 -0.0289 0.049 Uiso 1 1 calc R
C10 C 0.29208(14) 0.46177(9) 0.13875(15) 0.0333(4) Uani 1 1 d .
C11 C 0.38889(15) 0.53340(9) 0.25769(15) 0.0344(4) Uani 1 1 d .
H11 H 0.4407 0.5082 0.3550 0.041 Uiso 1 1 calc R
C12 C 0.61954(16) 0.60619(11) 0.38248(17) 0.0470(5) Uani 1 1 d .
H12A H 0.6598 0.6448 0.3558 0.056 Uiso 1 1 calc R
H12B H 0.5837 0.6412 0.4174 0.056 Uiso 1 1 calc R
C13 C 0.82308(18) 0.51834(13) 0.4750(2) 0.0642(6) Uani 1 1 d .
H13A H 0.9001 0.4832 0.5583 0.096 Uiso 1 1 calc R
H13B H 0.8671 0.5649 0.4652 0.096 Uiso 1 1 calc R
H13C H 0.7631 0.4839 0.3866 0.096 Uiso 1 1 calc R
C14 C 0.29822(15) 0.61003(10) 0.23542(16) 0.0339(4) Uani 1 1 d .
C15 C 0.22844(16) 0.60609(10) 0.28920(16) 0.0380(4) Uani 1 1 d .
H15 H 0.2385 0.5579 0.3402 0.046 Uiso 1 1 calc R
C16 C 0.14505(16) 0.67587(11) 0.26359(16) 0.0392(4) Uani 1 1 d .
C17 C 0.13172(15) 0.74856(11) 0.19159(16) 0.0405(4) Uani 1 1 d .
C18 C 0.19973(16) 0.75482(11) 0.14054(16) 0.0453(4) Uani 1 1 d .
H16 H 0.1912 0.8042 0.0926 0.054 Uiso 1 1 calc R
C19 C 0.28305(16) 0.68392(10) 0.16302(17) 0.0429(4) Uani 1 1 d .
H19 H 0.3299 0.6864 0.1282 0.051 Uiso 1 1 calc R
C20 C -0.00450(19) 0.76884(12) 0.24724(19) 0.0551(5) Uani 1 1 d .
H20A H -0.1116 0.7614 0.1737 0.066 Uiso 1 1 calc R
H20B H 0.0219 0.8050 0.3262 0.066 Uiso 1 1 calc R

loop_
_atom_site_aniso_label
_atom_site_aniso_U_11
_atom_site_aniso_U_22
_atom_site_aniso_U_33
_atom_site_aniso_U_23
_atom_site_aniso_U_13
_atom_site_aniso_U_12
O1 0.0469(6) 0.0349(7) 0.0463(6) -0.0089(5) 0.0336(5) -0.0082(5)
O2 0.0612(7) 0.0423(8) 0.0568(7) 0.0023(5) 0.0443(6) -0.0067(6)
O3 0.0360(5) 0.0413(7) 0.0457(6) -0.0064(5) 0.0293(5) -0.0068(4)
O4 0.0418(6) 0.0633(9) 0.0456(7) 0.0029(5) 0.0278(6) -0.0020(5)
O5 0.0759(8) 0.0535(9) 0.0766(9) 0.0026(6) 0.0641(8) 0.0116(6)
O6 0.0652(7) 0.0436(8) 0.0816(9) 0.0043(6) 0.0556(7) 0.0140(6)
C1 0.0396(8) 0.0393(10) 0.0500(10) -0.0044(7) 0.0332(8) -0.0037(7)
C2 0.0417(8) 0.0445(11) 0.0481(10) -0.0055(7) 0.0324(8) -0.0101(7)
C3 0.0520(9) 0.0394(11) 0.0454(9) 0.0024(7) 0.0334(8) 0.0035(7)
C4 0.0374(8) 0.0352(9) 0.0403(8) -0.0006(7) 0.0264(7) 0.0026(7)
C5 0.0359(7) 0.0298(9) 0.0399(8) -0.0022(6) 0.0275(7) -0.0024(6)
C6 0.0457(8) 0.0385(10) 0.0497(10) -0.0003(7) 0.0369(8) 0.0033(7)
C7 0.0571(10) 0.0521(12) 0.0479(10) -0.0024(8) 0.0413(9) -0.0013(8)
C8 0.0482(9) 0.0496(11) 0.0378(9) 0.0048(7) 0.0276(8) 0.0016(8)
C9 0.0360(7) 0.0398(10) 0.0390(9) -0.0011(7) 0.0225(7) 0.0016(7)
C10 0.0330(7) 0.0321(9) 0.0382(8) -0.0010(6) 0.0258(7) 0.0001(6)
C11 0.0377(7) 0.0326(9) 0.0382(8) -0.0002(6) 0.0281(7) -0.0006(6)
C12 0.0396(8) 0.0399(11) 0.0531(10) -0.0081(7) 0.0286(8) -0.0071(7)
C13 0.0441(9) 0.0665(14) 0.0708(13) -0.0043(10) 0.0350(10) 0.0005(9)
C14 0.0349(7) 0.0300(9) 0.0367(8) -0.0024(6) 0.0245(7) -0.0020(6)
C15 0.0445(8) 0.0342(10) 0.0379(8) -0.0002(6) 0.0292(7) 0.0008(7)
C16 0.0406(8) 0.0425(10) 0.0389(9) -0.0063(7) 0.0289(7) -0.0010(7)
C17 0.0372(8) 0.0336(10) 0.0428(9) -0.0037(7) 0.0244(7) 0.0017(6)
C18 0.0483(9) 0.0342(10) 0.0537(10) 0.0067(7) 0.0351(8) 0.0029(7)
C19 0.0462(9) 0.0380(10) 0.0519(10) 0.0013(7) 0.0365(8) -0.0004(7)
C20 0.0564(10) 0.0541(13) 0.0612(11) -0.0042(9) 0.0428(9) 0.0096(9)

loop_
_atom_type_symbol
_atom_type_description
_atom_type_scat_dispersion_real
_atom_type_scat_dispersion_imag
_atom_type_scat_source
C C 0.0181 0.0091 'International Tables Vol C Tables 4.2.6.8 and 6.1.1.4'
H H 0.0000 0.0000 'International Tables Vol C Tables 4.2.6.8 and 6.1.1.4'
O O 0.0492 0.0322 'International Tables Vol C Tables 4.2.6.8 and 6.1.1.4'

loop_
_geom_angle_atom_site_label_1
_geom_angle_atom_site_label_2
_geom_angle_atom_site_label_3
_geom_angle
C2 O1 C5 102.55(11)
C3 O2 C2 110.76(12)
C12 O3 C11 114.33(11)
C12 O4 C13 113.41(13)
C16 O5 C20 105.62(13)
C17 O6 C20 105.78(13)
C2 C1 C10 104.52(12)
C2 C1 H1A 110.8
C10 C1 H1A 110.8
C2 C1 H1B 110.8
C10 C1 H1B 110.8
H1A C1 H1B 108.9
O1 C2 O2 110.11(12)
O1 C2 C1 105.78(12)
O2 C2 C1 111.38(13)
O1 C2 H2 109.8
O2 C2 H2 109.8
C1 C2 H2 109.8
C4 C3 O2 123.64(15)
C4 C3 H3 118.2
O2 C3 H3 118.2
C3 C4 C5 119.88(14)
C3 C4 H4 120.1
C5 C4 H4 120.1
O1 C5 C4 105.10(12)
O1 C5 C6 107.25(11)
C4 C5 C6 113.44(12)
O1 C5 C10 100.61(10)
C4 C5 C10 111.66(12)
C6 C5 C10 117.09(12)
C5 C6 C7 113.58(12)
C5 C6 H6A 108.8
C7 C6 H6A 108.8
C5 C6 H6B 108.8
C7 C6 H6B 108.8
H6A C6 H6B 107.7
C8 C7 C6 110.96(13)
C8 C7 H7A 109.4
C6 C7 H7A 109.4
C8 C7 H7B 109.4
C6 C7 H7B 109.4
H7A C7 H7B 108.0
C7 C8 C9 110.21(14)
C7 C8 H8A 109.6
C9 C8 H8A 109.6
C7 C8 H8B 109.6
C9 C8 H8B 109.6
H8A C8 H8B 108.1
C8 C9 C10 115.08(11)
C8 C9 H9A 108.5
C10 C9 H9A 108.5
C8 C9 H9B 108.5
C10 C9 H9B 108.5
H9A C9 H9B 107.5
C9 C10 C1 110.23(11)
C9 C10 C11 113.69(12)
C1 C10 C11 110.00(12)
C9 C10 C5 109.65(12)
C1 C10 C5 99.58(11)
C11 C10 C5 112.80(11)
O3 C11 C14 110.91(11)
O3 C11 C10 108.06(11)
C14 C11 C10 113.15(11)
O3 C11 H11 108.2
C14 C11 H11 108.2
C10 C11 H11 108.2
O4 C12 O3 113.02(13)
O4 C12 H12A 109.0
O3 C12 H12A 109.0
O4 C12 H12B 109.0
O3 C12 H12B 109.0
H12A C12 H12B 107.8
O4 C13 H13A 109.5
O4 C13 H13B 109.5
H13A C13 H13B 109.5
O4 C13 H13C 109.5
H13A C13 H13C 109.5
H13B C13 H13C 109.5
C19 C14 C15 119.22(14)
C19 C14 C11 121.20(14)
C15 C14 C11 119.58(13)
C16 C15 C14 117.55(15)
C16 C15 H15 121.2
C14 C15 H15 121.2
C15 C16 C17 122.18(15)
C15 C16 O5 127.87(15)
C17 C16 O5 109.93(14)
C18 C17 O6 128.25(16)
C18 C17 C16 121.60(15)
O6 C17 C16 110.15(15)
C17 C18 C19 117.21(15)
C17 C18 H16 121.4
C19 C18 H16 121.4
C14 C19 C18 122.21(16)
C14 C19 H19 118.9
C18 C19 H19 118.9
O6 C20 O5 108.31(13)
O6 C20 H20A 110.0
O5 C20 H20A 110.0
O6 C20 H20B 110.0
O5 C20 H20B 110.0
H20A C20 H20B 108.4

loop_
_geom_bond_atom_site_label_1
_geom_bond_atom_site_label_2
_geom_bond_distance
O1 C2 1.3990(18)
O1 C5 1.4710(16)
O2 C3 1.3712(19)
O2 C2 1.4432(19)
O3 C12 1.4108(17)
O3 C11 1.4396(15)
O4 C12 1.3948(19)
O4 C13 1.4192(19)
O5 C16 1.3773(17)
O5 C20 1.433(2)
O6 C17 1.3750(17)
O6 C20 1.427(2)
C1 C2 1.527(2)
C1 C10 1.5535(19)
C1 H1A 0.9700
C1 H1B 0.9700
C2 H2 0.9800
C3 C4 1.314(2)
C3 H3 0.9300
C4 C5 1.509(2)
C4 H4 0.9300
C5 C6 1.5144(19)
C5 C10 1.5577(19)
C6 C7 1.528(2)
C6 H6A 0.9700
C6 H6B 0.9700
C7 C8 1.521(2)
C7 H7A 0.9700
C7 H7B 0.9700
C8 C9 1.524(2)
C8 H8A 0.9700
C8 H8B 0.9700
C9 C10 1.543(2)
C9 H9A 0.9700
C9 H9B 0.9700
C10 C11 1.5554(19)
C11 C14 1.5218(19)
C11 H11 0.9800
C12 H12A 0.9700
C12 H12B 0.9700
C13 H13A 0.9600
C13 H13B 0.9600
C13 H13C 0.9600
C14 C19 1.386(2)
C14 C15 1.407(2)
C15 C16 1.372(2)
C15 H15 0.9300
C16 C17 1.375(2)
C17 C18 1.358(2)
C18 C19 1.396(2)
C18 H16 0.9300
C19 H19 0.9300
C20 H20A 0.9700
C20 H20B 0.9700

loop_
_geom_torsion_atom_site_label_1
_geom_torsion_atom_site_label_2
_geom_torsion_atom_site_label_3
_geom_torsion_atom_site_label_4
_geom_torsion
C5 O1 C2 O2 -78.34(13)
C5 O1 C2 C1 42.12(13)
C3 O2 C2 O1 47.27(16)
C3 O2 C2 C1 -69.75(16)
C10 C1 C2 O1 -14.64(14)
C10 C1 C2 O2 104.98(13)
C2 O2 C3 C4 -5.2(2)
O2 C3 C4 C5 -3.7(2)
C2 O1 C5 C4 63.20(13)
C2 O1 C5 C6 -175.79(11)
C2 O1 C5 C10 -52.88(13)
C3 C4 C5 O1 -26.06(19)
C3 C4 C5 C6 -142.92(15)
C3 C4 C5 C10 82.15(17)
O1 C5 C6 C7 67.08(16)
C4 C5 C6 C7 -177.33(13)
C10 C5 C6 C7 -44.98(18)
C5 C6 C7 C8 52.11(18)
C6 C7 C8 C9 -57.74(17)
C7 C8 C9 C10 57.72(17)
C8 C9 C10 C1 -156.32(13)
C8 C9 C10 C11 79.64(16)
C8 C9 C10 C5 -47.66(17)
C2 C1 C10 C9 98.52(14)
C2 C1 C10 C11 -135.33(12)
C2 C1 C10 C5 -16.67(13)
O1 C5 C10 C9 -74.59(13)
C4 C5 C10 C9 174.33(12)
C6 C5 C10 C9 41.19(16)
O1 C5 C10 C1 41.04(13)
C4 C5 C10 C1 -70.04(13)
C6 C5 C10 C1 156.82(12)
O1 C5 C10 C11 157.61(11)
C4 C5 C10 C11 46.53(16)
C6 C5 C10 C11 -86.62(16)
C12 O3 C11 C14 72.55(14)
C12 O3 C11 C10 -162.88(12)
C9 C10 C11 O3 -69.68(14)
C1 C10 C11 O3 166.15(10)
C5 C10 C11 O3 55.97(15)
C9 C10 C11 C14 53.53(16)
C1 C10 C11 C14 -70.63(15)
C5 C10 C11 C14 179.18(12)
C13 O4 C12 O3 76.95(17)
C11 O3 C12 O4 86.32(15)
O3 C11 C14 C19 24.56(18)
C10 C11 C14 C19 -97.07(16)
O3 C11 C14 C15 -155.40(12)
C10 C11 C14 C15 82.97(16)
C19 C14 C15 C16 1.5(2)
C11 C14 C15 C16 -178.53(12)
C14 C15 C16 C17 -1.6(2)
C14 C15 C16 O5 -179.98(13)
C20 O5 C16 C15 -177.97(15)
C20 O5 C16 C17 3.52(17)
C20 O6 C17 C18 177.83(16)
C20 O6 C17 C16 -1.79(17)
C15 C16 C17 C18 0.6(2)
O5 C16 C17 C18 179.22(13)
C15 C16 C17 O6 -179.73(13)
O5 C16 C17 O6 -1.13(17)
O6 C17 C18 C19 -179.05(13)
C16 C17 C18 C19 0.5(2)
C15 C14 C19 C18 -0.4(2)
C11 C14 C19 C18 179.62(12)
C17 C18 C19 C14 -0.6(2)
C17 O6 C20 O5 3.94(17)
C16 O5 C20 O6 -4.59(17)
